data_8104735
loop_
_publ_author_name
'Usman, Rabia'
'Khan, Arshad'
'Al-Hazmi, Ghaferah H.'
'Refat, Moamen S.'
'He, Nongyue'

_publ_section_title
;
 Synthesis and crystal structure of
 (1E,2E)-3-(anthracen-9-yl)-1-(4-methoxyphenyl)prop-2-en-1-one oxime,
 C24H19NO2
;
_journal_issue 4
_journal_name_full 'Zeitschrift f\"ur Kristallographie - New Crystal Structures'
_journal_page_first 861
_journal_page_last 862
_journal_paper_doi 10.1515/ncrs-2021-0144
_journal_volume 236
_journal_year 2021
_chemical_formula_sum 'C24 H19 N O2'
_chemical_formula_weight 353.40
_space_group_crystal_system triclinic
_space_group_IT_number 2
_space_group_name_Hall '-P 1'
_space_group_name_H-M_alt 'P -1'
_atom_sites_solution_hydrogens geom
_cell_angle_alpha 85.25(3)
_cell_angle_beta 81.35(3)
_cell_angle_gamma 88.72(3)
_cell_formula_units_Z 2
_cell_length_a 8.3580(17)
_cell_length_b 10.220(2)
_cell_length_c 11.227(2)
_cell_measurement_reflns_used 5183
_cell_measurement_temperature 293(2)
_cell_measurement_theta_max 25.381
_cell_measurement_theta_min 1.043
_cell_volume 944.8(3)
_computing_cell_refinement 'XCAD4 [3]'
_computing_data_collection 'CAD4 Express [2]'
_computing_data_reduction 'XCAD4 [3]'
_computing_structure_refinement 'SHELXL-2014/7 (Sheldrick, 2014)'
_computing_structure_solution 'SIR2014 [4]'
_diffrn_ambient_temperature 293(2)
_diffrn_measured_fraction_theta_full 1.000
_diffrn_measured_fraction_theta_max 0.999
_diffrn_measurement_device_type 'Enraf Nonius TurboCAD4'
_diffrn_measurement_method '\w scans'
_diffrn_radiation_type MoK\a
_diffrn_radiation_wavelength 0.71073
_diffrn_reflns_av_R_equivalents 0.03
_diffrn_reflns_av_unetI/netI 0.1207
_diffrn_reflns_Laue_measured_fraction_full 1.000
_diffrn_reflns_Laue_measured_fraction_max 0.999
_diffrn_reflns_number 3475
_diffrn_reflns_point_group_measured_fraction_full 1.000
_diffrn_reflns_point_group_measured_fraction_max 0.999
_diffrn_reflns_theta_full 25.242
_diffrn_reflns_theta_max 25.391
_diffrn_reflns_theta_min 1.841
_diffrn_source 'Enraf Nonius FR590'
_exptl_absorpt_coefficient_mu 0.079
_exptl_crystal_colour yellow
_exptl_crystal_density_diffrn 1.242
_exptl_crystal_description needle
_exptl_crystal_F_000 372
_exptl_crystal_size_max 0.200
_exptl_crystal_size_mid 0.100
_exptl_crystal_size_min 0.100
_refine_diff_density_max 0.206
_refine_diff_density_min -0.181
_refine_diff_density_rms 0.045
_refine_ls_extinction_coef .
_refine_ls_extinction_method none
_refine_ls_goodness_of_fit_ref 0.981
_refine_ls_hydrogen_treatment constr
_refine_ls_matrix_type full
_refine_ls_number_parameters 244
_refine_ls_number_reflns 3475
_refine_ls_number_restraints 0
_refine_ls_restrained_S_all 0.981
_refine_ls_R_factor_all 0.2018
_refine_ls_R_factor_gt 0.0873
_refine_ls_shift/su_max 0.000
_refine_ls_shift/su_mean 0.000
_refine_ls_structure_factor_coef Fsqd
_refine_ls_weighting_details 'w=1/[\s^2^(Fo^2^)+(0.0523P)^2^] where P=(Fo^2^+2Fc^2^)/3'
_refine_ls_weighting_scheme calc
_refine_ls_wR_factor_gt 0.1556
_refine_ls_wR_factor_ref 0.1988
_reflns_Friedel_coverage 0.000
_reflns_Friedel_fraction_full .
_reflns_Friedel_fraction_max .
_reflns_number_gt 1442
_reflns_number_total 3475
_reflns_threshold_expression 'I > 2\s(I)'
_cod_data_source_file suppl_j_ncrs-2021-0144_suppl.cif
_cod_data_source_block 1
_cod_database_code 8104735
_shelx_space_group_comment
;
The symmetry employed for this shelxl refinement is uniquely defined
by the following loop, which should always be used as a source of
symmetry information in preference to the above space-group names.
They are only intended as comments.
;
_shelx_estimated_absorpt_t_min 0.984
_shelx_estimated_absorpt_t_max 0.992

loop_
_space_group_symop_operation_xyz
'x, y, z'
'-x, -y, -z'

loop_
_atom_site_label
_atom_site_type_symbol
_atom_site_fract_x
_atom_site_fract_y
_atom_site_fract_z
_atom_site_U_iso_or_equiv
_atom_site_adp_type
_atom_site_occupancy
_atom_site_site_symmetry_order
_atom_site_calc_flag
_atom_site_refinement_flags_posn
_atom_site_refinement_flags_adp
_atom_site_refinement_flags_occupancy
_atom_site_disorder_assembly
_atom_site_disorder_group
N N 0.9228(5) 0.1215(4) 0.5387(3) 0.0541(10) Uani 1 1 d . . . . .
O1 O 0.9446(5) 0.3178(3) 1.0508(3) 0.0823(12) Uani 1 1 d . . . . .
C1 C 0.5180(6) 0.3386(5) 0.6782(5) 0.0622(14) Uani 1 1 d . . . . .
O2 O 0.9030(4) 0.1052(3) 0.4187(3) 0.0741(11) Uani 1 1 d . . . . .
H2A H 0.9310 0.0306 0.4022 0.111 Uiso 1 1 calc R U . . .
C2 C 0.5042(7) 0.2203(5) 0.6215(5) 0.0736(16) Uani 1 1 d . . . . .
H2B H 0.5596 0.2111 0.5443 0.088 Uiso 1 1 calc R U . . .
C3 C 0.4111(8) 0.1218(6) 0.6793(7) 0.094(2) Uani 1 1 d . . . . .
H3A H 0.4036 0.0455 0.6408 0.113 Uiso 1 1 calc R U . . .
C4 C 0.3241(8) 0.1306(8) 0.7971(8) 0.120(3) Uani 1 1 d . . . . .
H4A H 0.2633 0.0604 0.8365 0.144 Uiso 1 1 calc R U . . .
C5 C 0.3316(8) 0.2434(7) 0.8509(7) 0.108(2) Uani 1 1 d . . . . .
H5A H 0.2744 0.2502 0.9279 0.129 Uiso 1 1 calc R U . . .
C6 C 0.4229(6) 0.3501(6) 0.7942(5) 0.0726(16) Uani 1 1 d . . . . .
C7 C 0.4188(6) 0.4674(6) 0.8495(5) 0.0779(17) Uani 1 1 d . . . . .
H7A H 0.3538 0.4747 0.9236 0.093 Uiso 1 1 calc R U . . .
C8 C 0.5116(6) 0.5746(6) 0.7947(5) 0.0687(15) Uani 1 1 d . . . . .
C9 C 0.5047(8) 0.6968(7) 0.8506(6) 0.0907(19) Uani 1 1 d . . . . .
H9A H 0.4402 0.7040 0.9249 0.109 Uiso 1 1 calc R U . . .
C10 C 0.5897(8) 0.7993(7) 0.7970(7) 0.100(2) Uani 1 1 d . . . . .
H10A H 0.5852 0.8772 0.8349 0.120 Uiso 1 1 calc R U . . .
C11 C 0.6861(8) 0.7916(6) 0.6841(6) 0.0895(19) Uani 1 1 d . . . . .
H11A H 0.7444 0.8643 0.6474 0.107 Uiso 1 1 calc R U . . .
C12 C 0.6943(6) 0.6780(4) 0.6284(5) 0.0659(14) Uani 1 1 d . . . . .
H12A H 0.7603 0.6742 0.5542 0.079 Uiso 1 1 calc R U . . .
C13 C 0.6066(5) 0.5659(5) 0.6790(4) 0.0534(12) Uani 1 1 d . . . . .
C14 C 0.6145(6) 0.4465(5) 0.6263(4) 0.0566(13) Uani 1 1 d . . . . .
C15 C 0.7210(6) 0.4350(4) 0.5099(4) 0.0585(13) Uani 1 1 d . . . . .
H15A H 0.7077 0.4980 0.4473 0.070 Uiso 1 1 calc R U . . .
C16 C 0.8346(5) 0.3427(4) 0.4858(4) 0.0505(12) Uani 1 1 d . . . . .
H16A H 0.8893 0.3455 0.4071 0.061 Uiso 1 1 calc R U . . .
C17 C 0.8811(5) 0.2380(4) 0.5707(4) 0.0451(10) Uani 1 1 d . . . . .
C18 C 0.8905(5) 0.2586(4) 0.7002(3) 0.0411(10) Uani 1 1 d . . . . .
C19 C 0.9382(6) 0.3776(4) 0.7314(4) 0.0536(12) Uani 1 1 d . . . . .
H19A H 0.9591 0.4474 0.6729 0.064 Uiso 1 1 calc R U . . .
C20 C 0.9551(6) 0.3933(5) 0.8512(4) 0.0630(14) Uani 1 1 d . . . . .
H20A H 0.9891 0.4730 0.8725 0.076 Uiso 1 1 calc R U . . .
C21 C 0.9212(6) 0.2899(5) 0.9377(4) 0.0575(13) Uani 1 1 d . . . . .
C22 C 0.8674(6) 0.1731(4) 0.9089(4) 0.0539(12) Uani 1 1 d . . . . .
H22A H 0.8400 0.1056 0.9688 0.065 Uiso 1 1 calc R U . . .
C23 C 0.8539(6) 0.1561(4) 0.7901(4) 0.0548(12) Uani 1 1 d . . . . .
H23A H 0.8203 0.0759 0.7697 0.066 Uiso 1 1 calc R U . . .
C24 C 0.9312(8) 0.2135(5) 1.1430(4) 0.091(2) Uani 1 1 d . . . . .
H24A H 0.9502 0.2460 1.2174 0.137 Uiso 1 1 calc R U . . .
H24B H 0.8246 0.1773 1.1533 0.137 Uiso 1 1 calc R U . . .
H24C H 1.0098 0.1465 1.1207 0.137 Uiso 1 1 calc R U . . .

loop_
_atom_site_aniso_label
_atom_site_aniso_U_11
_atom_site_aniso_U_22
_atom_site_aniso_U_33
_atom_site_aniso_U_23
_atom_site_aniso_U_13
_atom_site_aniso_U_12
N 0.066(3) 0.062(2) 0.035(2) -0.0061(18) -0.0104(18) 0.009(2)
O1 0.139(4) 0.071(2) 0.041(2) -0.0060(17) -0.025(2) -0.003(2)
C1 0.043(3) 0.081(4) 0.063(3) 0.000(3) -0.015(2) 0.011(3)
O2 0.114(3) 0.078(2) 0.0375(18) -0.0183(17) -0.0297(18) 0.017(2)
C2 0.064(4) 0.073(4) 0.089(4) -0.005(3) -0.031(3) 0.004(3)
C3 0.073(4) 0.060(3) 0.154(7) 0.009(4) -0.039(4) -0.018(3)
C4 0.078(5) 0.106(6) 0.162(8) 0.037(6) 0.007(5) -0.025(5)
C5 0.071(5) 0.096(5) 0.145(7) 0.017(5) 0.004(4) 0.003(4)
C6 0.050(3) 0.067(4) 0.094(4) 0.022(3) -0.005(3) 0.002(3)
C7 0.056(4) 0.096(4) 0.074(4) -0.001(3) 0.006(3) 0.022(3)
C8 0.042(3) 0.084(4) 0.075(4) 0.002(3) -0.001(3) 0.011(3)
C9 0.084(5) 0.094(5) 0.093(5) -0.024(4) -0.004(4) 0.029(4)
C10 0.094(5) 0.089(5) 0.121(6) -0.017(5) -0.020(5) 0.011(4)
C11 0.106(5) 0.060(4) 0.106(5) -0.007(4) -0.027(4) 0.010(3)
C12 0.075(4) 0.043(3) 0.080(4) 0.005(3) -0.021(3) 0.000(2)
C13 0.038(3) 0.063(3) 0.059(3) 0.001(2) -0.009(2) 0.012(2)
C14 0.046(3) 0.060(3) 0.061(3) 0.016(3) -0.010(2) 0.009(2)
C15 0.071(3) 0.054(3) 0.052(3) -0.001(2) -0.016(2) 0.012(2)
C16 0.068(3) 0.051(3) 0.034(2) 0.005(2) -0.016(2) 0.006(2)
C17 0.049(3) 0.039(2) 0.048(3) -0.003(2) -0.013(2) 0.006(2)
C18 0.045(2) 0.045(2) 0.034(2) -0.0032(19) -0.0057(18) 0.008(2)
C19 0.067(3) 0.049(3) 0.043(3) 0.004(2) -0.008(2) 0.002(2)
C20 0.083(4) 0.049(3) 0.063(3) -0.003(2) -0.029(3) 0.000(3)
C21 0.080(4) 0.051(3) 0.044(3) -0.007(2) -0.018(3) 0.002(3)
C22 0.080(4) 0.052(3) 0.030(2) 0.004(2) -0.012(2) -0.009(2)
C23 0.074(3) 0.043(3) 0.047(3) -0.002(2) -0.008(2) 0.012(2)
C24 0.138(6) 0.097(5) 0.043(3) -0.006(3) -0.027(3) 0.004(4)

loop_
_atom_type_symbol
_atom_type_description
_atom_type_scat_dispersion_real
_atom_type_scat_dispersion_imag
_atom_type_scat_source
C C 0.0033 0.0016 'International Tables Vol C Tables 4.2.6.8 and 6.1.1.4'
H H 0.0000 0.0000 'International Tables Vol C Tables 4.2.6.8 and 6.1.1.4'
N N 0.0061 0.0033 'International Tables Vol C Tables 4.2.6.8 and 6.1.1.4'
O O 0.0106 0.0060 'International Tables Vol C Tables 4.2.6.8 and 6.1.1.4'

loop_
_geom_angle_atom_site_label_1
_geom_angle_atom_site_label_2
_geom_angle_atom_site_label_3
_geom_angle
_geom_angle_site_symmetry_1
_geom_angle_site_symmetry_3
C17 N O2 112.7(4) . .
C21 O1 C24 117.8(4) . .
C14 C1 C2 124.7(5) . .
C14 C1 C6 117.8(5) . .
C2 C1 C6 117.4(5) . .
N O2 H2A 109.5 . .
C3 C2 C1 120.3(6) . .
C3 C2 H2B 119.9 . .
C1 C2 H2B 119.9 . .
C2 C3 C4 122.2(7) . .
C2 C3 H3A 118.9 . .
C4 C3 H3A 118.9 . .
C5 C4 C3 118.5(7) . .
C5 C4 H4A 120.8 . .
C3 C4 H4A 120.8 . .
C4 C5 C6 122.0(8) . .
C4 C5 H5A 119.0 . .
C6 C5 H5A 119.0 . .
C7 C6 C5 120.0(6) . .
C7 C6 C1 120.4(5) . .
C5 C6 C1 119.5(6) . .
C6 C7 C8 120.7(5) . .
C6 C7 H7A 119.7 . .
C8 C7 H7A 119.7 . .
C7 C8 C13 120.0(5) . .
C7 C8 C9 120.7(6) . .
C13 C8 C9 119.3(5) . .
C10 C9 C8 120.6(6) . .
C10 C9 H9A 119.7 . .
C8 C9 H9A 119.7 . .
C9 C10 C11 120.8(7) . .
C9 C10 H10A 119.6 . .
C11 C10 H10A 119.6 . .
C12 C11 C10 120.1(6) . .
C12 C11 H11A 120.0 . .
C10 C11 H11A 120.0 . .
C11 C12 C13 122.2(6) . .
C11 C12 H12A 118.9 . .
C13 C12 H12A 118.9 . .
C14 C13 C12 124.1(5) . .
C14 C13 C8 118.9(5) . .
C12 C13 C8 116.9(5) . .
C13 C14 C1 121.8(5) . .
C13 C14 C15 118.9(4) . .
C1 C14 C15 119.2(5) . .
C16 C15 C14 126.3(4) . .
C16 C15 H15A 116.9 . .
C14 C15 H15A 116.9 . .
C15 C16 C17 126.5(4) . .
C15 C16 H16A 116.8 . .
C17 C16 H16A 116.8 . .
N C17 C16 122.4(4) . .
N C17 C18 115.0(4) . .
C16 C17 C18 122.5(4) . .
C19 C18 C23 119.4(4) . .
C19 C18 C17 120.4(4) . .
C23 C18 C17 120.2(4) . .
C18 C19 C20 119.8(4) . .
C18 C19 H19A 120.1 . .
C20 C19 H19A 120.1 . .
C21 C20 C19 119.6(4) . .
C21 C20 H20A 120.2 . .
C19 C20 H20A 120.2 . .
C22 C21 O1 125.2(4) . .
C22 C21 C20 121.2(4) . .
O1 C21 C20 113.6(4) . .
C21 C22 C23 119.4(4) . .
C21 C22 H22A 120.3 . .
C23 C22 H22A 120.3 . .
C22 C23 C18 120.5(4) . .
C22 C23 H23A 119.7 . .
C18 C23 H23A 119.7 . .
O1 C24 H24A 109.5 . .
O1 C24 H24B 109.5 . .
H24A C24 H24B 109.5 . .
O1 C24 H24C 109.5 . .
H24A C24 H24C 109.5 . .
H24B C24 H24C 109.5 . .

loop_
_geom_bond_atom_site_label_1
_geom_bond_atom_site_label_2
_geom_bond_distance
_geom_bond_site_symmetry_2
N C17 1.298(5) .
N O2 1.406(4) .
O1 C21 1.368(5) .
O1 C24 1.416(5) .
C1 C14 1.414(6) .
C1 C2 1.427(7) .
C1 C6 1.433(7) .
O2 H2A 0.8200 .
C2 C3 1.347(7) .
C2 H2B 0.9300 .
C3 C4 1.419(9) .
C3 H3A 0.9300 .
C4 C5 1.351(9) .
C4 H4A 0.9300 .
C5 C6 1.398(8) .
C5 H5A 0.9300 .
C6 C7 1.392(7) .
C7 C8 1.401(7) .
C7 H7A 0.9300 .
C8 C13 1.425(6) .
C8 C9 1.439(7) .
C9 C10 1.328(8) .
C9 H9A 0.9300 .
C10 C11 1.403(8) .
C10 H10A 0.9300 .
C11 C12 1.360(7) .
C11 H11A 0.9300 .
C12 C13 1.406(6) .
C12 H12A 0.9300 .
C13 C14 1.396(6) .
C14 C15 1.478(6) .
C15 C16 1.338(6) .
C15 H15A 0.9300 .
C16 C17 1.459(5) .
C16 H16A 0.9300 .
C17 C18 1.500(5) .
C18 C19 1.377(5) .
C18 C23 1.398(5) .
C19 C20 1.395(6) .
C19 H19A 0.9300 .
C20 C21 1.379(6) .
C20 H20A 0.9300 .
C21 C22 1.364(6) .
C22 C23 1.381(6) .
C22 H22A 0.9300 .
C23 H23A 0.9300 .
C24 H24A 0.9600 .
C24 H24B 0.9600 .
C24 H24C 0.9600 .

loop_
_geom_torsion_atom_site_label_1
_geom_torsion_atom_site_label_2
_geom_torsion_atom_site_label_3
_geom_torsion_atom_site_label_4
_geom_torsion
_geom_torsion_site_symmetry_1
_geom_torsion_site_symmetry_2
_geom_torsion_site_symmetry_3
_geom_torsion_site_symmetry_4
C14 C1 C2 C3 178.8(5) . . . .
C6 C1 C2 C3 -3.4(7) . . . .
C1 C2 C3 C4 -0.1(9) . . . .
C2 C3 C4 C5 2.1(11) . . . .
C3 C4 C5 C6 -0.4(11) . . . .
C4 C5 C6 C7 175.8(7) . . . .
C4 C5 C6 C1 -3.1(10) . . . .
C14 C1 C6 C7 4.0(7) . . . .
C2 C1 C6 C7 -173.9(5) . . . .
C14 C1 C6 C5 -177.1(5) . . . .
C2 C1 C6 C5 4.9(7) . . . .
C5 C6 C7 C8 179.0(6) . . . .
C1 C6 C7 C8 -2.2(8) . . . .
C6 C7 C8 C13 2.5(8) . . . .
C6 C7 C8 C9 178.7(5) . . . .
C7 C8 C9 C10 -178.3(6) . . . .
C13 C8 C9 C10 -2.1(9) . . . .
C8 C9 C10 C11 0.9(10) . . . .
C9 C10 C11 C12 -0.4(10) . . . .
C10 C11 C12 C13 1.1(9) . . . .
C11 C12 C13 C14 -178.4(5) . . . .
C11 C12 C13 C8 -2.2(7) . . . .
C7 C8 C13 C14 -4.7(7) . . . .
C9 C8 C13 C14 179.0(5) . . . .
C7 C8 C13 C12 178.8(5) . . . .
C9 C8 C13 C12 2.6(7) . . . .
C12 C13 C14 C1 -177.0(4) . . . .
C8 C13 C14 C1 6.8(7) . . . .
C12 C13 C14 C15 -0.1(7) . . . .
C8 C13 C14 C15 -176.2(4) . . . .
C2 C1 C14 C13 171.4(4) . . . .
C6 C1 C14 C13 -6.5(7) . . . .
C2 C1 C14 C15 -5.6(7) . . . .
C6 C1 C14 C15 176.6(4) . . . .
C13 C14 C15 C16 127.4(5) . . . .
C1 C14 C15 C16 -55.6(7) . . . .
C14 C15 C16 C17 -2.8(8) . . . .
O2 N C17 C16 -5.7(6) . . . .
O2 N C17 C18 176.6(3) . . . .
C15 C16 C17 N 144.1(5) . . . .
C15 C16 C17 C18 -38.3(7) . . . .
N C17 C18 C19 143.9(4) . . . .
C16 C17 C18 C19 -33.8(7) . . . .
N C17 C18 C23 -34.8(6) . . . .
C16 C17 C18 C23 147.4(4) . . . .
C23 C18 C19 C20 2.3(7) . . . .
C17 C18 C19 C20 -176.4(4) . . . .
C18 C19 C20 C21 -1.1(7) . . . .
C24 O1 C21 C22 8.1(8) . . . .
C24 O1 C21 C20 -172.8(5) . . . .
C19 C20 C21 C22 -1.6(8) . . . .
C19 C20 C21 O1 179.2(5) . . . .
O1 C21 C22 C23 -177.9(5) . . . .
C20 C21 C22 C23 3.1(8) . . . .
C21 C22 C23 C18 -1.8(7) . . . .
C19 C18 C23 C22 -0.9(6) . . . .
C17 C18 C23 C22 177.9(4) . . . .
